data_2015880
loop_
_publ_author_name
'S. Athimoolam'
'S. Natarajan'

_publ_section_title
;
 Lamellar aggregation and hydrogen-bonding motifs in
 3-(aminocarbonyl)pyridinium perchlorate and hydrogen oxalate
;
_journal_coeditor_code AV3074
_journal_issue 4
_journal_name_full 'Acta Crystallographica Section C'
_journal_page_first o263
_journal_page_last o266
_journal_paper_doi 10.1107/S0108270107010098
_journal_volume 63
_journal_year 2007
_chemical_formula_iupac 'C6 H7 N2 O +, Cl O4 -'
_chemical_formula_moiety 'C6 H7 N2 O +, Cl O4 -'
_chemical_formula_sum 'C6 H7 Cl N2 O5'
_chemical_formula_weight 222.59
_chemical_name_common 'nicotinamadium perchlorate'
_chemical_name_systematic
;
3-(aminocarbonyl)pyridinium  perchlorate
;
_space_group_IT_number 14
_symmetry_cell_setting monoclinic
_symmetry_space_group_name_Hall '-P 2ybc'
_symmetry_space_group_name_H-M 'P 1 21/c 1'
_atom_sites_solution_hydrogens geom
_atom_sites_solution_primary direct
_atom_sites_solution_secondary difmap
_audit_creation_method SHELXTL/PC
_cell_angle_alpha 90.00
_cell_angle_beta 99.43(3)
_cell_angle_gamma 90.00
_cell_formula_units_Z 4
_cell_length_a 11.273(5)
_cell_length_b 9.858(4)
_cell_length_c 8.077(5)
_cell_measurement_reflns_used 25
_cell_measurement_temperature 293(2)
_cell_measurement_theta_max 15.69
_cell_measurement_theta_min 9.63
_cell_volume 885.5(8)
_computing_cell_refinement 'CAD-4 Express'
_computing_data_collection 'CAD-4 Express (Enraf--Nonius, 1994)'
_computing_data_reduction 'XCAD4 (Harms & Wocadlo, 1995)'
_computing_molecular_graphics
;
ORTEP-3 (Farrugia, 1997),
Mercury (Version 1.4.1; Macrae <i>et al.</i>,  2006 ) and PLATON (Spek,
2003)
;
_computing_publication_material SHELXTL/PC
_computing_structure_refinement SHELXTL/PC
_computing_structure_solution 'SHELXTL/PC (Bruker, 2000)'
_diffrn_ambient_temperature 293(2)
_diffrn_measured_fraction_theta_full 0.999
_diffrn_measured_fraction_theta_max 0.999
_diffrn_measurement_device_type 'Nonius MACH3'
_diffrn_measurement_method \w-2\q
_diffrn_radiation_monochromator graphite
_diffrn_radiation_source 'fine-focus sealed tube'
_diffrn_radiation_type MoK\a
_diffrn_radiation_wavelength 0.71073
_diffrn_reflns_av_R_equivalents 0.0366
_diffrn_reflns_av_sigmaI/netI 0.0481
_diffrn_reflns_limit_h_max 13
_diffrn_reflns_limit_h_min -13
_diffrn_reflns_limit_k_max 11
_diffrn_reflns_limit_k_min -1
_diffrn_reflns_limit_l_max 9
_diffrn_reflns_limit_l_min 0
_diffrn_reflns_number 1895
_diffrn_reflns_theta_full 25.00
_diffrn_reflns_theta_max 25.00
_diffrn_reflns_theta_min 2.76
_diffrn_standards_decay_% 0
_diffrn_standards_interval_time 60
_diffrn_standards_number 3
_exptl_absorpt_coefficient_mu 0.431
_exptl_absorpt_correction_T_max 0.9461
_exptl_absorpt_correction_T_min 0.9288
_exptl_absorpt_correction_type psi-scan
_exptl_absorpt_process_details '(North <i>et al.</i>,  1968)'
_exptl_crystal_colour colourless
_exptl_crystal_density_diffrn 1.670
_exptl_crystal_density_meas 1.660(10)
_exptl_crystal_density_method 'Flotation technique using a liquid-mixture of xylene and bromoform'
_exptl_crystal_description needle
_exptl_crystal_F_000 456
_exptl_crystal_size_max 0.21
_exptl_crystal_size_mid 0.17
_exptl_crystal_size_min 0.15
_refine_diff_density_max 0.688
_refine_diff_density_min -0.581
_refine_ls_extinction_method none
_refine_ls_goodness_of_fit_ref 1.041
_refine_ls_hydrogen_treatment constr
_refine_ls_matrix_type full
_refine_ls_number_parameters 127
_refine_ls_number_reflns 1562
_refine_ls_number_restraints 0
_refine_ls_restrained_S_all 1.041
_refine_ls_R_factor_all 0.1110
_refine_ls_R_factor_gt 0.0706
_refine_ls_shift/su_max <0.001
_refine_ls_shift/su_mean 0.000
_refine_ls_structure_factor_coef Fsqd
_refine_ls_weighting_details 'calc w=1/[\s^2^(Fo^2^)+(0.1515P)^2^+0.0000P] where P=(Fo^2^+2Fc^2^)/3'
_refine_ls_weighting_scheme calc
_refine_ls_wR_factor_gt 0.1910
_refine_ls_wR_factor_ref 0.2203
_reflns_number_gt 1038
_reflns_number_total 1562
_reflns_threshold_expression I>2\s(I)
_cod_data_source_file av3074.cif
_cod_data_source_block I
_cod_original_sg_symbol_H-M 'P 21/c'
_cod_database_code 2015880
_cod_database_fobs_code 2015880

loop_
_symmetry_equiv_pos_as_xyz
'x, y, z'
'-x, y+1/2, -z+1/2'
'-x, -y, -z'
'x, -y-1/2, z-1/2'

loop_
_atom_site_type_symbol
_atom_site_label
_atom_site_fract_x
_atom_site_fract_y
_atom_site_fract_z
_atom_site_U_iso_or_equiv
_atom_site_adp_type
_atom_site_calc_flag
_atom_site_refinement_flags
_atom_site_occupancy
N N1 0.2316(4) 0.5216(4) 0.4476(5) 0.0460(11) Uani d . 1
H H1 0.2256 0.6035 0.4104 0.055 Uiso calc R 1
C C2 0.3285(4) 0.4901(5) 0.5555(6) 0.0393(12) Uani d . 1
H H2 0.3865 0.5555 0.5916 0.047 Uiso calc R 1
C C3 0.3429(4) 0.3570(4) 0.6147(6) 0.0336(11) Uani d . 1
C C31 0.4487(5) 0.3117(5) 0.7359(7) 0.0423(12) Uani d . 1
N N31 0.5251(4) 0.4023(4) 0.8059(7) 0.0647(16) Uani d . 1
H H31A 0.5854 0.3780 0.8794 0.078 Uiso calc R 1
H H31B 0.5153 0.4864 0.7786 0.078 Uiso calc R 1
O O31 0.4599(4) 0.1912(3) 0.7716(6) 0.0579(12) Uani d . 1
C C4 0.2536(5) 0.2651(5) 0.5532(7) 0.0427(13) Uani d . 1
H H4 0.2615 0.1750 0.5872 0.051 Uiso calc R 1
C C5 0.1540(5) 0.3041(6) 0.4438(7) 0.0502(14) Uani d . 1
H H5 0.0944 0.2413 0.4046 0.060 Uiso calc R 1
C C6 0.1426(5) 0.4371(6) 0.3920(6) 0.0489(14) Uani d . 1
H H6 0.0745 0.4668 0.3201 0.059 Uiso calc R 1
Cl Cl1 0.16676(11) 0.87741(12) 0.41190(15) 0.0409(5) Uani d . 1
O O1 0.0763(4) 0.7770(4) 0.3895(7) 0.0714(14) Uani d . 1
O O2 0.1376(4) 0.9833(4) 0.2913(5) 0.0678(13) Uani d . 1
O O3 0.2785(4) 0.8133(4) 0.3921(7) 0.0729(14) Uani d . 1
O O4 0.1815(5) 0.9324(5) 0.5750(6) 0.0867(16) Uani d . 1

loop_
_atom_site_aniso_label
_atom_site_aniso_U_11
_atom_site_aniso_U_22
_atom_site_aniso_U_33
_atom_site_aniso_U_12
_atom_site_aniso_U_13
_atom_site_aniso_U_23
N1 0.061(3) 0.021(2) 0.050(2) 0.003(2) -0.008(2) 0.0024(18)
C2 0.045(3) 0.017(2) 0.052(3) 0.001(2) -0.002(2) 0.002(2)
C3 0.042(3) 0.015(2) 0.045(3) 0.0025(19) 0.010(2) -0.0041(19)
C31 0.043(3) 0.021(3) 0.060(3) 0.004(2) 0.001(2) -0.002(2)
N31 0.059(3) 0.025(2) 0.095(4) 0.003(2) -0.033(3) 0.005(2)
O31 0.061(3) 0.0175(19) 0.089(3) 0.0077(16) -0.005(2) 0.0101(18)
C4 0.050(3) 0.020(2) 0.059(3) -0.008(2) 0.008(2) 0.001(2)
C5 0.048(3) 0.043(3) 0.057(3) -0.016(2) -0.001(3) -0.006(3)
C6 0.046(3) 0.050(3) 0.046(3) 0.006(3) -0.005(2) 0.005(3)
Cl1 0.0473(8) 0.0255(7) 0.0470(8) -0.0008(5) -0.0010(5) 0.0013(5)
O1 0.062(3) 0.040(2) 0.107(4) -0.017(2) 0.000(2) 0.006(2)
O2 0.080(3) 0.045(2) 0.076(3) 0.007(2) 0.005(2) 0.030(2)
O3 0.051(2) 0.057(3) 0.108(4) 0.010(2) 0.002(2) 0.001(3)
O4 0.125(4) 0.078(4) 0.053(3) 0.001(3) 0.004(3) -0.009(3)

loop_
_atom_type_symbol
_atom_type_description
_atom_type_scat_dispersion_real
_atom_type_scat_dispersion_imag
_atom_type_scat_source
C C 0.0033 0.0016 'International Tables Vol C Tables 4.2.6.8 and 6.1.1.4'
H H 0.0000 0.0000 'International Tables Vol C Tables 4.2.6.8 and 6.1.1.4'
Cl Cl 0.1484 0.1585 'International Tables Vol C Tables 4.2.6.8 and 6.1.1.4'
N N 0.0061 0.0033 'International Tables Vol C Tables 4.2.6.8 and 6.1.1.4'
O O 0.0106 0.0060 'International Tables Vol C Tables 4.2.6.8 and 6.1.1.4'

loop_
_geom_angle_atom_site_label_1
_geom_angle_atom_site_label_2
_geom_angle_atom_site_label_3
_geom_angle
_geom_angle_publ_flag
C2 N1 C6 125.2(4) y
C2 N1 H1 117.4 ?
C6 N1 H1 117.4 ?
N1 C2 C3 119.0(4) ?
N1 C2 H2 120.5 ?
C3 C2 H2 120.5 ?
C4 C3 C2 117.0(4) ?
C4 C3 C31 120.0(4) ?
C2 C3 C31 123.0(4) ?
O31 C31 N31 121.8(5) ?
O31 C31 C3 119.2(5) ?
N31 C31 C3 118.9(4) ?
C31 N31 H31A 120.0 ?
C31 N31 H31B 120.0 ?
H31A N31 H31B 120.0 ?
C5 C4 C3 121.4(5) ?
C5 C4 H4 119.3 ?
C3 C4 H4 119.3 ?
C4 C5 C6 119.4(5) ?
C4 C5 H5 120.3 ?
C6 C5 H5 120.3 ?
N1 C6 C5 117.9(5) ?
N1 C6 H6 121.0 ?
C5 C6 H6 121.0 ?
O4 Cl1 O1 111.2(3) ?
O4 Cl1 O2 109.6(3) ?
O1 Cl1 O2 110.1(3) ?
O4 Cl1 O3 107.5(3) ?
O1 Cl1 O3 107.7(3) ?
O2 Cl1 O3 110.7(3) ?

loop_
_geom_bond_atom_site_label_1
_geom_bond_atom_site_label_2
_geom_bond_distance
_geom_bond_publ_flag
N1 C2 1.319(6) y
N1 C6 1.324(7) y
N1 H1 0.8600 ?
C2 C3 1.397(6) ?
C2 H2 0.9300 ?
C3 C4 1.385(7) ?
C3 C31 1.482(7) ?
C31 O31 1.224(5) y
C31 N31 1.304(7) y
N31 H31A 0.8600 ?
N31 H31B 0.8600 ?
C4 C5 1.365(8) ?
C4 H4 0.9300 ?
C5 C6 1.377(8) ?
C5 H5 0.9300 ?
C6 H6 0.9300 ?
Cl1 O4 1.409(5) ?
Cl1 O1 1.412(4) ?
Cl1 O2 1.429(4) ?
Cl1 O3 1.441(4) ?

loop_
_geom_hbond_atom_site_label_D
_geom_hbond_atom_site_label_H
_geom_hbond_atom_site_label_A
_geom_hbond_site_symmetry_A
_geom_hbond_distance_DH
_geom_hbond_distance_HA
_geom_hbond_distance_DA
_geom_hbond_angle_DHA
N1 H1 O1 . 0.86 2.39 3.058(6) 135
N1 H1 O3 . 0.86 2.16 2.971(6) 156
N31 H31A O3 2_646 0.86 2.29 3.138(7) 170
N31 H31A O4 2_646 0.86 2.65 3.302(8) 134
N31 H31B O31 2_656 0.86 2.09 2.927(6) 165

loop_
_geom_torsion_atom_site_label_1
_geom_torsion_atom_site_label_2
_geom_torsion_atom_site_label_3
_geom_torsion_atom_site_label_4
_geom_torsion
_geom_torsion_publ_flag
C6 N1 C2 C3 1.9(8) ?
N1 C2 C3 C4 0.8(7) ?
N1 C2 C3 C31 179.9(5) ?
C4 C3 C31 O31 5.0(8) y
C2 C3 C31 O31 -174.1(5) ?
C4 C3 C31 N31 -172.7(5) ?
C2 C3 C31 N31 8.3(8) y
C2 C3 C4 C5 -2.0(8) ?
C31 C3 C4 C5 178.8(5) ?
C3 C4 C5 C6 0.7(8) ?
C2 N1 C6 C5 -3.3(9) ?
C4 C5 C6 N1 1.9(8) ?

loop_
_cod_related_entry_id
_cod_related_entry_database
_cod_related_entry_code
1 ChemSpider 30654058
